data_4125139
loop_
_publ_author_name
'Yuan, Shuai'
'Chen, Ying-Pin'
'Qin, Jun-Sheng'
'Lu, Weigang'
'Zou, Lanfang'
'Zhang, Qiang'
'Wang, Xuan'
'Sun, Xing'
'Zhou, Hong-Cai'

_publ_section_title
;
 Linker Installation: Engineering Pore Environment with Precisely Placed
 Functionalities in Zirconium MOFs.
;
_journal_issue 28
_journal_name_full 'Journal of the American Chemical Society'
_journal_page_first 8912
_journal_page_last 8919
_journal_paper_doi 10.1021/jacs.6b04501
_journal_volume 138
_journal_year 2016
_chemical_formula_moiety '[Zr6 O4(OH)4] [O2(OH)2] [(C16 H12 O4)4] [C8 H4 O4]'
_chemical_formula_sum 'C72 H58 O32 Zr6'
_chemical_formula_weight 1982.50
_chemical_name_systematic
; 
 ? 
;
_space_group_IT_number 131
_symmetry_cell_setting tetragonal
_symmetry_space_group_name_Hall '-P 4c 2'
_symmetry_space_group_name_H-M 'P 42/m m c'
_atom_sites_solution_hydrogens geom
_atom_sites_solution_primary direct
_atom_sites_solution_secondary difmap
_audit_creation_method SHELXL-97
_cell_angle_alpha 90.00
_cell_angle_beta 90.00
_cell_angle_gamma 90.00
_cell_formula_units_Z 2
_cell_length_a 24.40(3)
_cell_length_b 24.401
_cell_length_c 14.88(2)
_cell_measurement_reflns_used 2264
_cell_measurement_temperature 110(2)
_cell_measurement_theta_max 20.3844
_cell_measurement_theta_min 2.3143
_cell_volume 8859(16)
_computing_cell_refinement 'SAINT+ ver. (Bruker, 2001)'
_computing_data_collection 'APEX2  (Bruker, 2008)'
_computing_data_reduction 'SAINT+ ver. (Bruker, 2001)'
_computing_molecular_graphics 'SHELXTL (Sheldrick, 2008)'
_computing_publication_material 'SHELXTL (Sheldrick, 2008)'
_computing_structure_refinement 'SHELXL-97 (Sheldrick, 2008)'
_computing_structure_solution 'SHELXS-97 (Sheldrick, 2008)'
_diffrn_ambient_temperature 110(2)
_diffrn_measured_fraction_theta_full 1.000
_diffrn_measured_fraction_theta_max 1.000
_diffrn_measurement_device_type 'Bruker SMART APEX II CCD area detector'
_diffrn_measurement_method 'phi and omega scans'
_diffrn_radiation_monochromator graphite
_diffrn_radiation_source 'fine-focus sealed tube'
_diffrn_radiation_type MoK\a
_diffrn_radiation_wavelength 0.71073
_diffrn_reflns_av_R_equivalents 0.1359
_diffrn_reflns_av_sigmaI/netI 0.0558
_diffrn_reflns_limit_h_max 30
_diffrn_reflns_limit_h_min -30
_diffrn_reflns_limit_k_max 30
_diffrn_reflns_limit_k_min -30
_diffrn_reflns_limit_l_max 18
_diffrn_reflns_limit_l_min -18
_diffrn_reflns_number 89975
_diffrn_reflns_theta_full 26.00
_diffrn_reflns_theta_max 26.00
_diffrn_reflns_theta_min 1.60
_exptl_absorpt_coefficient_mu 0.377
_exptl_absorpt_correction_T_max 0.9632
_exptl_absorpt_correction_T_min 0.9632
_exptl_absorpt_correction_type multi-scan
_exptl_absorpt_process_details 'SADABS (Sheldrick, 2008)'
_exptl_crystal_colour Colorless
_exptl_crystal_density_diffrn 0.743
_exptl_crystal_density_meas ?
_exptl_crystal_density_method 'not measured'
_exptl_crystal_description Blocky
_exptl_crystal_F_000 1972
_exptl_crystal_size_max 0.10
_exptl_crystal_size_mid 0.10
_exptl_crystal_size_min 0.10
_platon_squeeze_details
;
;
_refine_diff_density_max 1.033
_refine_diff_density_min -0.876
_refine_diff_density_rms 0.087
_refine_ls_extinction_method none
_refine_ls_goodness_of_fit_ref 1.006
_refine_ls_hydrogen_treatment constr
_refine_ls_matrix_type full
_refine_ls_number_parameters 148
_refine_ls_number_reflns 4764
_refine_ls_number_restraints 20
_refine_ls_restrained_S_all 1.005
_refine_ls_R_factor_all 0.0865
_refine_ls_R_factor_gt 0.0565
_refine_ls_shift/su_max 0.000
_refine_ls_shift/su_mean 0.000
_refine_ls_structure_factor_coef Fsqd
_refine_ls_weighting_details 'calc w=1/[\s^2^(Fo^2^)+(0.0310P)^2^+28.0000P] where P=(Fo^2^+2Fc^2^)/3'
_refine_ls_weighting_scheme calc
_refine_ls_wR_factor_gt 0.1271
_refine_ls_wR_factor_ref 0.1359
_reflns_number_gt 3385
_reflns_number_total 4764
_reflns_threshold_expression >2sigma(I)
_cod_data_source_file ja6b04501_si_002.cif
_cod_data_source_block Compound2
_cod_depositor_comments
;
The following automatic conversions were performed:

'_symmetry_cell_setting' value 'Tetragonal' changed to 'tetragonal'
according to
/usr/data/users/saulius/crontab/automatic-downloads/rss-feeds/ACS/lib/dictionaries/cif_core.dic
dictionary named 'cif_core.dic' version 2.4.2 from 2011-04-26.

'_exptl_crystal_density_meas' value 'not measured' was changed to '?'
- the value is perceived as not measured.

Automatic conversion script
Id: cif_fix_values 4268 2015-11-12 08:31:59Z antanas 

 Adding full bibliography for 4125130--4125148.cif.
;
_cod_original_cell_volume 8861(16)
_cod_original_sg_symbol_H-M P4(2)/mmc
_cod_database_code 4125139

loop_
_symmetry_equiv_pos_as_xyz
'x, y, z'
'-y, x, z+1/2'
'-x, -y, z'
'y, -x, z+1/2'
'x, -y, -z'
'-x, y, -z'
'y, x, -z+1/2'
'-y, -x, -z+1/2'
'-x, -y, -z'
'y, -x, -z-1/2'
'x, y, -z'
'-y, x, -z-1/2'
'-x, y, z'
'x, -y, z'
'-y, -x, z-1/2'
'y, x, z-1/2'

loop_
_atom_site_label
_atom_site_type_symbol
_atom_site_fract_x
_atom_site_fract_y
_atom_site_fract_z
_atom_site_U_iso_or_equiv
_atom_site_adp_type
_atom_site_occupancy
_atom_site_symmetry_multiplicity
_atom_site_calc_flag
_atom_site_refinement_flags
_atom_site_disorder_assembly
_atom_site_disorder_group
Zr1 Zr 0.07167(2) 0.5000 0.61938(4) 0.03400(16) Uani 1 2 d S . .
Zr2 Zr 0.0000 0.60101(3) 0.5000 0.02869(19) Uani 1 4 d S . .
O1S O 0.0816(5) 0.5565(5) 0.5000 0.035(3) Uani 0.50 2 d SPD . .
H1SA H 0.1129 0.5792 0.5000 0.052 Uiso 0.50 2 d SPRD . .
O2S' O 0.0000 0.5441(6) 0.5987(8) 0.033(3) Uani 0.50 2 d SP . .
O2S O 0.0000 0.5558(5) 0.6334(7) 0.029(3) Uani 0.50 2 d SPD . .
H2SA H 0.0000 0.5793 0.6836 0.044 Uiso 0.50 2 d SPRD . .
O1S' O 0.0628(5) 0.5416(5) 0.5000 0.034(3) Uani 0.50 2 d SP . .
O2 O 0.05480(12) 0.64725(11) 0.5893(2) 0.0458(7) Uani 1 1 d . . .
O1 O 0.10084(14) 0.58208(13) 0.6685(3) 0.0667(10) Uani 1 1 d . . .
O3 O 0.0543(3) 0.5000 0.7648(3) 0.0856(19) Uani 1 2 d S . .
O3S O 0.16149(18) 0.5000 0.6084(4) 0.0759(16) Uani 1 2 d S . .
H3SA H 0.1707 0.5000 0.5533 0.114 Uiso 0.50 2 d SPR . .
C1 C 0.0919(2) 0.6314(2) 0.6420(4) 0.0705(16) Uani 1 1 d . . .
C2 C 0.13166(16) 0.67358(14) 0.6764(3) 0.086(2) Uani 1 1 d D B .
C3 C 0.1706(2) 0.66031(15) 0.7410(4) 0.140(4) Uani 1 1 d D . .
H3A H 0.1712 0.6246 0.7664 0.168 Uiso 1 1 calc R A 1
C4 C 0.20860(19) 0.69934(19) 0.7684(4) 0.149(4) Uani 0.50 1 d PD B 1
H4A H 0.2353 0.6901 0.8123 0.179 Uiso 0.50 1 d PR B 1
C6 C 0.1687(2) 0.76483(14) 0.6665(4) 0.124(3) Uani 0.50 1 d PD B 1
C8 C 0.1696(8) 0.8179(5) 0.6141(12) 0.220(13) Uani 0.50 1 d PD B 1
H8A H 0.1980 0.8420 0.6385 0.330 Uiso 0.50 1 calc PR B 1
H8B H 0.1338 0.8359 0.6190 0.330 Uiso 0.50 1 calc PR B 1
H8C H 0.1775 0.8101 0.5508 0.330 Uiso 0.50 1 calc PR B 1
C4' C 0.20860(19) 0.69934(19) 0.7684(4) 0.149(4) Uani 0.50 1 d PD B 2
C8' C 0.2474(6) 0.6817(8) 0.8420(9) 0.179 Uiso 0.50 1 d PD B 2
H8'A H 0.2422 0.6444 0.8609 0.224 Uiso 0.50 1 d PR B 2
H8'B H 0.2834 0.6858 0.8168 0.224 Uiso 0.50 1 d PR B 2
H8'C H 0.2435 0.7057 0.8927 0.224 Uiso 0.50 1 d PR B 2
C6' C 0.1687(2) 0.76483(14) 0.6665(4) 0.124(3) Uani 0.50 1 d P B 2
H6'A H 0.1658 0.7995 0.6433 0.149 Uiso 0.50 1 d PR B 2
C5 C 0.20763(18) 0.75157(16) 0.7312(4) 0.115(3) Uani 1 1 d D . .
C7 C 0.13068(17) 0.72581(16) 0.6391(3) 0.105(3) Uani 1 1 d D . .
H7A H 0.1041 0.7348 0.5950 0.126 Uiso 1 1 calc R B 1
C11 C 0.0000 0.5000 0.8051(6) 0.206(6) Uani 1 4 d SD . .
C12 C 0.0000 0.5000 0.9064(6) 0.206(6) Uani 1 4 d SD . .
C13 C 0.04934(2) 0.5000 0.9530(6) 0.206(6) Uani 1 2 d SD . .
H13A H 0.0831 0.5000 0.9211 0.248 Uiso 1 2 calc SR . .

loop_
_atom_site_aniso_label
_atom_site_aniso_U_11
_atom_site_aniso_U_22
_atom_site_aniso_U_33
_atom_site_aniso_U_23
_atom_site_aniso_U_13
_atom_site_aniso_U_12
Zr1 0.0290(3) 0.0285(3) 0.0445(3) 0.000 -0.0092(3) 0.000
Zr2 0.0240(4) 0.0211(4) 0.0409(4) 0.000 0.000 0.000
O1S 0.029(7) 0.024(7) 0.052(6) 0.000 0.000 -0.009(4)
O2S' 0.030(5) 0.025(6) 0.045(9) -0.010(5) 0.000 0.000
O2S 0.033(5) 0.023(6) 0.031(7) -0.004(4) 0.000 0.000
O1S' 0.032(7) 0.023(7) 0.048(6) 0.000 0.000 -0.005(4)
O2 0.0403(16) 0.0356(16) 0.061(2) -0.0107(14) -0.0081(15) -0.0070(14)
O1 0.062(2) 0.0436(19) 0.094(3) -0.0039(19) -0.031(2) -0.0158(17)
O3 0.157(6) 0.049(3) 0.051(3) 0.000 -0.026(3) 0.000
O3S 0.035(3) 0.084(4) 0.108(4) 0.000 -0.016(3) 0.000
C1 0.075(4) 0.035(3) 0.102(5) -0.013(3) -0.019(4) -0.024(3)
C2 0.076(4) 0.058(3) 0.126(6) -0.013(4) -0.043(4) -0.017(3)
C3 0.141(7) 0.066(4) 0.213(9) 0.003(5) -0.114(7) -0.031(4)
C4 0.146(7) 0.080(5) 0.221(10) 0.004(6) -0.123(7) -0.030(5)
C6 0.105(5) 0.072(4) 0.197(9) -0.010(5) -0.073(6) -0.041(4)
C8 0.25(2) 0.109(13) 0.30(3) 0.063(16) -0.19(2) -0.117(15)
C4' 0.146(7) 0.080(5) 0.221(10) 0.004(6) -0.123(7) -0.030(5)
C6' 0.105(5) 0.072(4) 0.197(9) -0.010(5) -0.073(6) -0.041(4)
C5 0.084(5) 0.071(4) 0.190(8) -0.035(5) -0.044(5) -0.023(4)
C7 0.096(5) 0.048(3) 0.172(7) 0.007(4) -0.064(5) -0.025(3)
C11 0.094(6) 0.445(17) 0.080(6) 0.000 0.000 0.000
C12 0.094(6) 0.445(17) 0.080(6) 0.000 0.000 0.000
C13 0.094(6) 0.445(17) 0.080(6) 0.000 0.000 0.000

loop_
_atom_type_symbol
_atom_type_description
_atom_type_scat_dispersion_real
_atom_type_scat_dispersion_imag
_atom_type_scat_source
C C 0.0033 0.0016 'International Tables Vol C Tables 4.2.6.8 and 6.1.1.4'
O O 0.0106 0.0060 'International Tables Vol C Tables 4.2.6.8 and 6.1.1.4'
Zr Zr -2.9673 0.5597 'International Tables Vol C Tables 4.2.6.8 and 6.1.1.4'
H H 0.0000 0.0000 'International Tables Vol C Tables 4.2.6.8 and 6.1.1.4'

loop_
_geom_angle_atom_site_label_1
_geom_angle_atom_site_label_2
_geom_angle_atom_site_label_3
_geom_angle
_geom_angle_site_symmetry_1
_geom_angle_site_symmetry_3
O1S' Zr1 O1S' 59.1(6) . 5_566
O1S' Zr1 O2S' 61.8(5) . .
O1S' Zr1 O2S' 92.3(4) 5_566 .
O1S' Zr1 O2S' 92.3(4) . 3_565
O1S' Zr1 O2S' 61.8(5) 5_566 3_565
O2S' Zr1 O2S' 62.5(6) . 3_565
O1S' Zr1 O3S 92.3(4) . .
O1S' Zr1 O3S 92.3(4) 5_566 .
O2S' Zr1 O3S 146.0(4) . .
O2S' Zr1 O3S 146.0(4) 3_565 .
O1S' Zr1 O3 145.8(4) . .
O1S' Zr1 O3 145.8(4) 5_566 .
O2S' Zr1 O3 89.1(4) . .
O2S' Zr1 O3 89.1(4) 3_565 .
O3S Zr1 O3 105.4(2) . .
O1S' Zr1 O2S 107.5(4) . 3_565
O1S' Zr1 O2S 72.3(5) 5_566 3_565
O2S' Zr1 O2S 70.7(3) . 3_565
O2S' Zr1 O2S 15.2(3) 3_565 3_565
O3S Zr1 O2S 142.2(3) . 3_565
O3 Zr1 O2S 76.0(3) . 3_565
O1S' Zr1 O2S 72.3(5) . .
O1S' Zr1 O2S 107.5(4) 5_566 .
O2S' Zr1 O2S 15.2(3) . .
O2S' Zr1 O2S 70.7(3) 3_565 .
O3S Zr1 O2S 142.2(3) . .
O3 Zr1 O2S 76.0(3) . .
O2S Zr1 O2S 75.4(6) 3_565 .
O1S' Zr1 O1 82.8(3) . .
O1S' Zr1 O1 138.9(4) 5_566 .
O2S' Zr1 O1 81.5(3) . .
O2S' Zr1 O1 141.0(4) 3_565 .
O3S Zr1 O1 73.05(11) . .
O3 Zr1 O1 75.04(13) . .
O2S Zr1 O1 139.8(3) 3_565 .
O2S Zr1 O1 70.9(3) . .
O1S' Zr1 O1 138.9(4) . 14_565
O1S' Zr1 O1 82.8(3) 5_566 14_565
O2S' Zr1 O1 141.0(4) . 14_565
O2S' Zr1 O1 81.5(3) 3_565 14_565
O3S Zr1 O1 73.05(11) . 14_565
O3 Zr1 O1 75.04(13) . 14_565
O2S Zr1 O1 70.9(3) 3_565 14_565
O2S Zr1 O1 139.8(3) . 14_565
O1 Zr1 O1 126.02(18) . 14_565
O1S' Zr1 O1S 68.5(3) . 5_566
O1S' Zr1 O1S 14.6(3) 5_566 5_566
O2S' Zr1 O1S 106.9(4) . 5_566
O2S' Zr1 O1S 70.0(5) 3_565 5_566
O3S Zr1 O1S 80.5(3) . 5_566
O3 Zr1 O1S 142.3(3) . 5_566
O2S Zr1 O1S 77.5(5) 3_565 5_566
O2S Zr1 O1S 122.0(3) . 5_566
O1 Zr1 O1S 139.9(4) . 5_566
O1 Zr1 O1S 71.2(2) 14_565 5_566
O1S' Zr1 O1S 14.6(3) . .
O1S' Zr1 O1S 68.5(3) 5_566 .
O2S' Zr1 O1S 70.0(5) . .
O2S' Zr1 O1S 106.9(4) 3_565 .
O3S Zr1 O1S 80.5(3) . .
O3 Zr1 O1S 142.3(3) . .
O2S Zr1 O1S 122.0(3) 3_565 .
O2S Zr1 O1S 77.5(5) . .
O1 Zr1 O1S 71.2(2) . .
O1 Zr1 O1S 139.9(4) 14_565 .
O1S Zr1 O1S 75.2(5) 5_566 .
O2S' Zr2 O2S' 93.3(6) 11_556 .
O2S' Zr2 O1S' 61.8(2) 11_556 13
O2S' Zr2 O1S' 61.8(2) . 13
O2S' Zr2 O1S' 61.8(2) 11_556 .
O2S' Zr2 O1S' 61.8(2) . .
O1S' Zr2 O1S' 93.2(5) 13 .
O2S' Zr2 O2 85.0(2) 11_556 6_556
O2S' Zr2 O2 142.41(9) . 6_556
O1S' Zr2 O2 84.9(2) 13 6_556
O1S' Zr2 O2 142.65(9) . 6_556
O2S' Zr2 O2 142.41(9) 11_556 13
O2S' Zr2 O2 85.0(2) . 13
O1S' Zr2 O2 84.9(2) 13 13
O1S' Zr2 O2 142.65(9) . 13
O2 Zr2 O2 74.46(18) 6_556 13
O2S' Zr2 O2 85.0(2) 11_556 11_556
O2S' Zr2 O2 142.41(9) . 11_556
O1S' Zr2 O2 142.65(9) 13 11_556
O1S' Zr2 O2 84.9(2) . 11_556
O2 Zr2 O2 74.97(18) 6_556 11_556
O2 Zr2 O2 118.22(17) 13 11_556
O2S' Zr2 O2 142.41(9) 11_556 .
O2S' Zr2 O2 85.0(2) . .
O1S' Zr2 O2 142.65(9) 13 .
O1S' Zr2 O2 84.9(2) . .
O2 Zr2 O2 118.21(17) 6_556 .
O2 Zr2 O2 74.97(18) 13 .
O2 Zr2 O2 74.46(18) 11_556 .
O2S' Zr2 O2S 107.6(4) 11_556 .
O2S' Zr2 O2S 14.3(4) . .
O1S' Zr2 O2S 70.5(2) 13 .
O1S' Zr2 O2S 70.5(2) . .
O2 Zr2 O2S 141.10(11) 6_556 .
O2 Zr2 O2S 73.8(2) 13 .
O2 Zr2 O2S 141.10(11) 11_556 .
O2 Zr2 O2S 73.8(2) . .
O2S' Zr2 O2S 14.3(4) 11_556 11_556
O2S' Zr2 O2S 107.6(4) . 11_556
O1S' Zr2 O2S 70.5(2) 13 11_556
O1S' Zr2 O2S 70.5(2) . 11_556
O2 Zr2 O2S 73.8(2) 6_556 11_556
O2 Zr2 O2S 141.10(11) 13 11_556
O2 Zr2 O2S 73.8(2) 11_556 11_556
O2 Zr2 O2S 141.10(11) . 11_556
O2S Zr2 O2S 121.9(6) . 11_556
O2S' Zr2 O1S 70.82(19) 11_556 .
O2S' Zr2 O1S 70.82(19) . .
O1S' Zr2 O1S 108.0(4) 13 .
O1S' Zr2 O1S 14.8(3) . .
O2 Zr2 O1S 141.26(11) 6_556 .
O2 Zr2 O1S 141.26(11) 13 .
O2 Zr2 O1S 73.2(2) 11_556 .
O2 Zr2 O1S 73.2(2) . .
O2S Zr2 O1S 76.56(16) . .
O2S Zr2 O1S 76.56(16) 11_556 .
O2S' Zr2 O1S 70.82(19) 11_556 13
O2S' Zr2 O1S 70.82(19) . 13
O1S' Zr2 O1S 14.8(3) 13 13
O1S' Zr2 O1S 108.0(4) . 13
O2 Zr2 O1S 73.2(2) 6_556 13
O2 Zr2 O1S 73.2(2) 13 13
O2 Zr2 O1S 141.26(11) 11_556 13
O2 Zr2 O1S 141.26(11) . 13
O2S Zr2 O1S 76.56(16) . 13
O2S Zr2 O1S 76.56(16) 11_556 13
O1S Zr2 O1S 122.8(5) . 13
O1S' O1S Zr1 62.4(12) . .
O1S' O1S Zr1 62.4(12) . 11_556
Zr1 O1S Zr1 103.5(5) . 11_556
O1S' O1S Zr2 67(3) . .
Zr1 O1S Zr2 101.4(3) . .
Zr1 O1S Zr2 101.4(3) 11_556 .
O1S' O1S H1SA 177.3 . .
Zr1 O1S H1SA 116.4 . .
Zr1 O1S H1SA 116.4 11_556 .
Zr2 O1S H1SA 115.5 . .
O2S O2S' Zr2 108(3) . .
O2S O2S' Zr1 97.0(16) . 3_565
Zr2 O2S' Zr1 117.6(4) . 3_565
O2S O2S' Zr1 97.0(16) . .
Zr2 O2S' Zr1 117.6(4) . .
Zr1 O2S' Zr1 114.7(7) 3_565 .
O2S' O2S Zr1 67.8(14) . 3_565
O2S' O2S Zr1 67.8(14) . .
Zr1 O2S Zr1 103.5(5) 3_565 .
O2S' O2S Zr2 58(3) . .
Zr1 O2S Zr2 102.4(3) 3_565 .
Zr1 O2S Zr2 102.4(3) . .
O2S' O2S H2SA 171.4 . .
Zr1 O2S H2SA 116.5 3_565 .
Zr1 O2S H2SA 116.5 . .
Zr2 O2S H2SA 113.5 . .
O1S O1S' Zr1 103.0(13) . .
O1S O1S' Zr1 103.0(13) . 11_556
Zr1 O1S' Zr1 119.4(7) . 11_556
O1S O1S' Zr2 98(3) . .
Zr1 O1S' Zr2 114.5(4) . .
Zr1 O1S' Zr2 114.5(4) 11_556 .
C1 O2 Zr2 131.1(3) . .
C1 O1 Zr1 132.9(3) . .
C11 O3 Zr1 125.4(5) . .
Zr1 O3S H3SA 109.6 . .
O2 C1 O1 126.9(4) . .
O2 C1 C2 117.8(4) . .
O1 C1 C2 115.3(5) . .
C7 C2 C3 120.08(17) . .
C7 C2 C1 118.7(4) . .
C3 C2 C1 121.1(4) . .
C2 C3 C4 119.95(12) . .
C2 C3 H3A 120.0 . .
C4 C3 H3A 120.0 . .
C3 C4 C5 119.98(10) . .
C3 C4 H4A 119.7 . .
C5 C4 H4A 120.3 . .
C7 C6 C5 119.97(12) . .
C7 C6 C8 116.4(6) . .
C5 C6 C8 123.2(6) . .
C7 C6 H6'A 118.1 . .
C5 C6 H6'A 121.8 . .
C8 C6 H6'A 10.3 . .
C6 C8 H8A 109.5 . .
C6 C8 H8B 109.5 . .
H8A C8 H8B 109.5 . .
C6 C8 H8C 109.5 . .
H8A C8 H8C 109.5 . .
H8B C8 H8C 109.5 . .
C6 C8 H6'A 15.1 . .
H8A C8 H6'A 105.8 . .
H8B C8 H6'A 97.9 . .
H8C C8 H6'A 123.7 . .
H4A C8' H8'A 119.9 . .
H4A C8' H8'B 97.9 . .
H8'A C8' H8'B 109.5 . .
H4A C8' H8'C 109.8 . .
H8'A C8' H8'C 109.5 . .
H8'B C8' H8'C 109.5 . .
C4 C5 C6 120.06(9) . .
C4 C5 C5 116.3(4) . 8_666
C6 C5 C5 123.5(4) . 8_666
C2 C7 C6 119.96(17) . .
C2 C7 H7A 120.0 . .
C6 C7 H7A 120.0 . .
O3 C11 O3 131.3(7) 3_565 .
O3 C11 C12 114.4(4) 3_565 .
O3 C11 C12 114.4(4) . .
C13 C12 C13 120.09(19) . 3_565
C13 C12 C11 119.95(10) . .
C13 C12 C11 119.95(9) 3_565 .
C13 C13 C12 119.96(10) 11_557 .
C13 C13 H13A 120.0 11_557 .
C12 C13 H13A 120.0 . .

loop_
_geom_bond_atom_site_label_1
_geom_bond_atom_site_label_2
_geom_bond_distance
_geom_bond_site_symmetry_2
Zr1 O1S' 2.057(7) .
Zr1 O1S' 2.057(7) 5_566
Zr1 O2S' 2.077(8) .
Zr1 O2S' 2.077(9) 3_565
Zr1 O3S 2.198(5) .
Zr1 O3 2.205(6) .
Zr1 O2S 2.226(8) 3_565
Zr1 O2S 2.227(8) .
Zr1 O1 2.247(3) .
Zr1 O1 2.248(3) 14_565
Zr1 O1S 2.262(7) 5_566
Zr1 O1S 2.262(7) .
Zr2 O2S' 2.021(16) 11_556
Zr2 O2S' 2.021(16) .
Zr2 O1S' 2.110(14) 13
Zr2 O1S' 2.111(14) .
Zr2 O2 2.197(3) 6_556
Zr2 O2 2.197(3) 13
Zr2 O2 2.197(3) 11_556
Zr2 O2 2.197(3) .
Zr2 O2S 2.270(14) .
Zr2 O2S 2.270(14) 11_556
Zr2 O1S 2.267(14) .
Zr2 O1S 2.267(14) 13
O1S O1S' 0.585(10) .
O1S Zr1 2.262(7) 11_556
O1S H1SA 0.9420 .
O2S' O2S 0.589(11) .
O2S' Zr1 2.077(8) 3_565
O2S Zr1 2.226(8) 3_565
O2S H2SA 0.9420 .
O1S' Zr1 2.057(7) 11_556
O2 C1 1.258(6) .
O1 C1 1.286(6) .
O3 C11 1.455(8) .
O3S H3SA 0.8500 .
C1 C2 1.504(5) .
C2 C7 1.3901(10) .
C2 C3 1.3903(16) .
C3 C4 1.3905(12) .
C3 H3A 0.9500 .
C4 C5 1.3900(9) .
C4 H4A 0.9499 .
C6 C7 1.3904(13) .
C6 C5 1.3902(15) .
C6 C8 1.511(2) .
C6 H6'A 0.9171 .
C8 H8A 0.9800 .
C8 H8B 0.9800 .
C8 H8C 0.9800 .
C8 H6'A 0.6303 .
C8' H4A 0.5695 .
C8' H8'A 0.9600 .
C8' H8'B 0.9600 .
C8' H8'C 0.9599 .
C5 C5 1.515(5) 8_666
C7 H7A 0.9500 .
C11 O3 1.455(8) 3_565
C11 C12 1.508(2) .
C12 C13 1.3896(18) .
C12 C13 1.3896(18) 3_565
C13 C13 1.398(17) 11_557
C13 H13A 0.9500 .

loop_
_geom_torsion_atom_site_label_1
_geom_torsion_atom_site_label_2
_geom_torsion_atom_site_label_3
_geom_torsion_atom_site_label_4
_geom_torsion
_geom_torsion_site_symmetry_1
_geom_torsion_site_symmetry_4
O1S' Zr1 O1S O1S' 47(2) 5_566 .
O2S' Zr1 O1S O1S' -54(3) . .
O2S' Zr1 O1S O1S' -2(3) 3_565 .
O3S Zr1 O1S O1S' 144(3) . .
O3 Zr1 O1S O1S' -114(2) . .
O2S Zr1 O1S O1S' -4(3) 3_565 .
O2S Zr1 O1S O1S' -67(3) . .
O1 Zr1 O1S O1S' -141(3) . .
O1 Zr1 O1S O1S' 95(3) 14_565 .
O1S Zr1 O1S O1S' 61(3) 5_566 .
O1S' Zr1 O1S Zr1 -48(2) . 11_556
O1S' Zr1 O1S Zr1 -1.1(4) 5_566 11_556
O2S' Zr1 O1S Zr1 -102.0(5) . 11_556
O2S' Zr1 O1S Zr1 -50.6(6) 3_565 11_556
O3S Zr1 O1S Zr1 95.2(4) . 11_556
O3 Zr1 O1S Zr1 -162.0(3) . 11_556
O2S Zr1 O1S Zr1 -52.0(7) 3_565 11_556
O2S Zr1 O1S Zr1 -115.8(5) . 11_556
O1 Zr1 O1S Zr1 170.4(5) . 11_556
O1 Zr1 O1S Zr1 46.3(6) 14_565 11_556
O1S Zr1 O1S Zr1 12.6(6) 5_566 11_556
O1S' Zr1 O1S Zr2 56(2) . .
O1S' Zr1 O1S Zr2 103.7(3) 5_566 .
O2S' Zr1 O1S Zr2 2.8(3) . .
O2S' Zr1 O1S Zr2 54.2(5) 3_565 .
O3S Zr1 O1S Zr2 -160.0(3) . .
O3 Zr1 O1S Zr2 -57.1(5) . .
O2S Zr1 O1S Zr2 52.8(6) 3_565 .
O2S Zr1 O1S Zr2 -10.9(3) . .
O1 Zr1 O1S Zr2 -84.8(3) . .
O1 Zr1 O1S Zr2 151.2(2) 14_565 .
O1S Zr1 O1S Zr2 117.4(3) 5_566 .
O2S' Zr2 O1S O1S' -50.3(3) 11_556 .
O2S' Zr2 O1S O1S' 50.3(3) . .
O1S' Zr2 O1S O1S' 0.0 13 .
O2 Zr2 O1S O1S' -104.8(3) 6_556 .
O2 Zr2 O1S O1S' 104.8(3) 13 .
O2 Zr2 O1S O1S' -140.81(10) 11_556 .
O2 Zr2 O1S O1S' 140.81(10) . .
O2S Zr2 O1S O1S' 64.0(3) . .
O2S Zr2 O1S O1S' -64.0(3) 11_556 .
O1S Zr2 O1S O1S' 0.0 13 .
O2S' Zr2 O1S Zr1 -103.6(4) 11_556 .
O2S' Zr2 O1S Zr1 -2.9(3) . .
O1S' Zr2 O1S Zr1 -53.2(2) 13 .
O1S' Zr2 O1S Zr1 -53.2(2) . .
O2 Zr2 O1S Zr1 -158.01(14) 6_556 .
O2 Zr2 O1S Zr1 51.5(6) 13 .
O2 Zr2 O1S Zr1 166.0(3) 11_556 .
O2 Zr2 O1S Zr1 87.6(2) . .
O2S Zr2 O1S Zr1 10.8(3) . .
O2S Zr2 O1S Zr1 -117.2(4) 11_556 .
O1S Zr2 O1S Zr1 -53.2(2) 13 .
O2S' Zr2 O1S Zr1 2.9(3) 11_556 11_556
O2S' Zr2 O1S Zr1 103.6(4) . 11_556
O1S' Zr2 O1S Zr1 53.2(2) 13 11_556
O1S' Zr2 O1S Zr1 53.2(2) . 11_556
O2 Zr2 O1S Zr1 -51.5(6) 6_556 11_556
O2 Zr2 O1S Zr1 158.01(14) 13 11_556
O2 Zr2 O1S Zr1 -87.6(2) 11_556 11_556
O2 Zr2 O1S Zr1 -166.0(3) . 11_556
O2S Zr2 O1S Zr1 117.2(4) . 11_556
O2S Zr2 O1S Zr1 -10.8(3) 11_556 11_556
O1S Zr2 O1S Zr1 53.2(2) 13 11_556
O2S' Zr2 O2S' O2S 180.000(8) 11_556 .
O1S' Zr2 O2S' O2S -124.5(3) 13 .
O1S' Zr2 O2S' O2S 124.5(3) . .
O2 Zr2 O2S' O2S -94.0(4) 6_556 .
O2 Zr2 O2S' O2S -37.65(9) 13 .
O2 Zr2 O2S' O2S 94.0(4) 11_556 .
O2 Zr2 O2S' O2S 37.65(9) . .
O2S Zr2 O2S' O2S 180.000(8) 11_556 .
O1S Zr2 O2S' O2S 111.6(2) . .
O1S Zr2 O2S' O2S -111.6(2) 13 .
O2S' Zr2 O2S' Zr1 -71.9(4) 11_556 3_565
O1S' Zr2 O2S' Zr1 -16.4(4) 13 3_565
O1S' Zr2 O2S' Zr1 -127.4(6) . 3_565
O2 Zr2 O2S' Zr1 14.1(8) 6_556 3_565
O2 Zr2 O2S' Zr1 70.5(4) 13 3_565
O2 Zr2 O2S' Zr1 -157.92(16) 11_556 3_565
O2 Zr2 O2S' Zr1 145.8(5) . 3_565
O2S Zr2 O2S' Zr1 108.1(4) . 3_565
O2S Zr2 O2S' Zr1 -71.9(4) 11_556 3_565
O1S Zr2 O2S' Zr1 -140.3(6) . 3_565
O1S Zr2 O2S' Zr1 -3.5(4) 13 3_565
O2S' Zr2 O2S' Zr1 71.9(4) 11_556 .
O1S' Zr2 O2S' Zr1 127.4(6) 13 .
O1S' Zr2 O2S' Zr1 16.4(4) . .
O2 Zr2 O2S' Zr1 157.92(16) 6_556 .
O2 Zr2 O2S' Zr1 -145.8(5) 13 .
O2 Zr2 O2S' Zr1 -14.1(8) 11_556 .
O2 Zr2 O2S' Zr1 -70.5(4) . .
O2S Zr2 O2S' Zr1 -108.1(4) . .
O2S Zr2 O2S' Zr1 71.9(4) 11_556 .
O1S Zr2 O2S' Zr1 3.5(4) . .
O1S Zr2 O2S' Zr1 140.3(6) 13 .
O1S' Zr1 O2S' O2S -131(3) . .
O1S' Zr1 O2S' O2S 176(2) 5_566 .
O2S' Zr1 O2S' O2S 120(2) 3_565 .
O3S Zr1 O2S' O2S -86(3) . .
O3 Zr1 O2S' O2S 30(2) . .
O2S Zr1 O2S' O2S 106(3) 3_565 .
O1 Zr1 O2S' O2S -45(2) . .
O1 Zr1 O2S' O2S 95(2) 14_565 .
O1S Zr1 O2S' O2S 176(2) 5_566 .
O1S Zr1 O2S' O2S -118(2) . .
O1S' Zr1 O2S' Zr2 -16.8(4) . .
O1S' Zr1 O2S' Zr2 -69.7(6) 5_566 .
O2S' Zr1 O2S' Zr2 -126.1(4) 3_565 .
O3S Zr1 O2S' Zr2 27.8(9) . .
O3 Zr1 O2S' Zr2 144.5(4) . .
O2S Zr1 O2S' Zr2 -140.1(5) 3_565 .
O2S Zr1 O2S' Zr2 114(3) . .
O1 Zr1 O2S' Zr2 69.5(4) . .
O1 Zr1 O2S' Zr2 -151.0(3) 14_565 .
O1S Zr1 O2S' Zr2 -70.2(6) 5_566 .
O1S Zr1 O2S' Zr2 -3.5(4) . .
O1S' Zr1 O2S' Zr1 128.0(6) . 3_565
O1S' Zr1 O2S' Zr1 75.2(6) 5_566 3_565
O2S' Zr1 O2S' Zr1 18.7(7) 3_565 3_565
O3S Zr1 O2S' Zr1 172.6(3) . 3_565
O3 Zr1 O2S' Zr1 -70.7(5) . 3_565
O2S Zr1 O2S' Zr1 4.8(5) 3_565 3_565
O2S Zr1 O2S' Zr1 -101(3) . 3_565
O1 Zr1 O2S' Zr1 -145.7(5) . 3_565
O1 Zr1 O2S' Zr1 -6.2(8) 14_565 3_565
O1S Zr1 O2S' Zr1 74.6(6) 5_566 3_565
O1S Zr1 O2S' Zr1 141.3(6) . 3_565
Zr2 O2S' O2S Zr1 122.0(7) . 3_565
Zr1 O2S' O2S Zr1 -116.1(13) . 3_565
Zr2 O2S' O2S Zr1 -122.0(7) . .
Zr1 O2S' O2S Zr1 116.1(13) 3_565 .
Zr1 O2S' O2S Zr2 -122.0(7) 3_565 .
Zr1 O2S' O2S Zr2 122.0(7) . .
O1S' Zr1 O2S O2S' 44(2) . .
O1S' Zr1 O2S O2S' -4(3) 5_566 .
O2S' Zr1 O2S O2S' -55(2) 3_565 .
O3S Zr1 O2S O2S' 114(2) . .
O3 Zr1 O2S O2S' -149(3) . .
O2S Zr1 O2S O2S' -70(3) 3_565 .
O1 Zr1 O2S O2S' 133(3) . .
O1 Zr1 O2S O2S' -104(2) 14_565 .
O1S Zr1 O2S O2S' -5(3) 5_566 .
O1S Zr1 O2S O2S' 58(2) . .
O1S' Zr1 O2S Zr1 103.1(5) . 3_565
O1S' Zr1 O2S Zr1 54.8(6) 5_566 3_565
O2S' Zr1 O2S Zr1 59(2) . 3_565
O2S' Zr1 O2S Zr1 4.1(4) 3_565 3_565
O3S Zr1 O2S Zr1 173.1(3) . 3_565
O3 Zr1 O2S Zr1 -89.8(4) . 3_565
O2S Zr1 O2S Zr1 -11.0(6) 3_565 3_565
O1 Zr1 O2S Zr1 -168.6(5) . 3_565
O1 Zr1 O2S Zr1 -44.9(6) 14_565 3_565
O1S Zr1 O2S Zr1 53.8(7) 5_566 3_565
O1S Zr1 O2S Zr1 117.2(4) . 3_565
O1S' Zr1 O2S Zr2 -3.2(3) . .
O1S' Zr1 O2S Zr2 -51.5(5) 5_566 .
O2S' Zr1 O2S Zr2 -47(2) . .
O2S' Zr1 O2S Zr2 -102.1(3) 3_565 .
O3S Zr1 O2S Zr2 66.8(5) . .
O3 Zr1 O2S Zr2 163.9(4) . .
O2S Zr1 O2S Zr2 -117.3(3) 3_565 .
O1 Zr1 O2S Zr2 85.1(3) . .
O1 Zr1 O2S Zr2 -151.2(2) 14_565 .
O1S Zr1 O2S Zr2 -52.4(6) 5_566 .
O1S Zr1 O2S Zr2 11.0(3) . .
O2S' Zr2 O2S O2S' 0.000(7) 11_556 .
O1S' Zr2 O2S O2S' 50.4(3) 13 .
O1S' Zr2 O2S O2S' -50.4(3) . .
O2 Zr2 O2S O2S' 104.3(4) 6_556 .
O2 Zr2 O2S O2S' 140.67(10) 13 .
O2 Zr2 O2S O2S' -104.3(4) 11_556 .
O2 Zr2 O2S O2S' -140.67(10) . .
O2S Zr2 O2S O2S' 0.000(7) 11_556 .
O1S Zr2 O2S O2S' -64.5(2) . .
O1S Zr2 O2S O2S' 64.5(2) 13 .
O2S' Zr2 O2S Zr1 -53.5(3) 11_556 3_565
O2S' Zr2 O2S Zr1 -53.5(3) . 3_565
O1S' Zr2 O2S Zr1 -3.1(3) 13 3_565
O1S' Zr2 O2S Zr1 -104.0(5) . 3_565
O2 Zr2 O2S Zr1 50.7(6) 6_556 3_565
O2 Zr2 O2S Zr1 87.1(3) 13 3_565
O2 Zr2 O2S Zr1 -157.84(14) 11_556 3_565
O2 Zr2 O2S Zr1 165.8(3) . 3_565
O2S Zr2 O2S Zr1 -53.5(3) 11_556 3_565
O1S Zr2 O2S Zr1 -118.1(4) . 3_565
O1S Zr2 O2S Zr1 11.0(3) 13 3_565
O2S' Zr2 O2S Zr1 53.5(3) 11_556 .
O2S' Zr2 O2S Zr1 53.5(3) . .
O1S' Zr2 O2S Zr1 104.0(5) 13 .
O1S' Zr2 O2S Zr1 3.1(3) . .
O2 Zr2 O2S Zr1 157.84(14) 6_556 .
O2 Zr2 O2S Zr1 -165.8(3) 13 .
O2 Zr2 O2S Zr1 -50.7(6) 11_556 .
O2 Zr2 O2S Zr1 -87.1(3) . .
O2S Zr2 O2S Zr1 53.5(3) 11_556 .
O1S Zr2 O2S Zr1 -11.0(3) . .
O1S Zr2 O2S Zr1 118.1(4) 13 .
Zr1 O1S O1S' Zr1 124.9(18) 11_556 .
Zr2 O1S O1S' Zr1 -117.6(9) . .
Zr1 O1S O1S' Zr1 -124.9(18) . 11_556
Zr2 O1S O1S' Zr1 117.6(9) . 11_556
Zr1 O1S O1S' Zr2 117.6(9) . .
Zr1 O1S O1S' Zr2 -117.6(9) 11_556 .
O1S' Zr1 O1S' O1S -127(2) 5_566 .
O2S' Zr1 O1S' O1S 121(3) . .
O2S' Zr1 O1S' O1S 178(3) 3_565 .
O3S Zr1 O1S' O1S -36(3) . .
O3 Zr1 O1S' O1S 86(3) . .
O2S Zr1 O1S' O1S 177(2) 3_565 .
O2S Zr1 O1S' O1S 109(3) . .
O1 Zr1 O1S' O1S 37(3) . .
O1 Zr1 O1S' O1S -102(2) 14_565 .
O1S Zr1 O1S' O1S -115(3) 5_566 .
O1S' Zr1 O1S' Zr1 -13.8(7) 5_566 11_556
O2S' Zr1 O1S' Zr1 -125.7(7) . 11_556
O2S' Zr1 O1S' Zr1 -68.8(7) 3_565 11_556
O3S Zr1 O1S' Zr1 77.5(5) . 11_556
O3 Zr1 O1S' Zr1 -160.5(3) . 11_556
O2S Zr1 O1S' Zr1 -69.8(7) 3_565 11_556
O2S Zr1 O1S' Zr1 -137.7(6) . 11_556
O1 Zr1 O1S' Zr1 150.1(6) . 11_556
O1 Zr1 O1S' Zr1 10.9(8) 14_565 11_556
O1S Zr1 O1S' Zr1 -1.3(4) 5_566 11_556
O1S Zr1 O1S' Zr1 113(3) . 11_556
O1S' Zr1 O1S' Zr2 127.6(3) 5_566 .
O2S' Zr1 O1S' Zr2 15.7(4) . .
O2S' Zr1 O1S' Zr2 72.6(5) 3_565 .
O3S Zr1 O1S' Zr2 -141.1(4) . .
O3 Zr1 O1S' Zr2 -19.1(8) . .
O2S Zr1 O1S' Zr2 71.5(6) 3_565 .
O2S Zr1 O1S' Zr2 3.7(4) . .
O1 Zr1 O1S' Zr2 -68.6(4) . .
O1 Zr1 O1S' Zr2 152.3(3) 14_565 .
O1S Zr1 O1S' Zr2 140.0(5) 5_566 .
O1S Zr1 O1S' Zr2 -105(3) . .
O2S' Zr2 O1S' O1S 124.5(3) 11_556 .
O2S' Zr2 O1S' O1S -124.5(3) . .
O1S' Zr2 O1S' O1S 180.0 13 .
O2 Zr2 O1S' O1S 94.3(4) 6_556 .
O2 Zr2 O1S' O1S -94.3(4) 13 .
O2 Zr2 O1S' O1S 37.41(9) 11_556 .
O2 Zr2 O1S' O1S -37.41(9) . .
O2S Zr2 O1S' O1S -112.0(2) . .
O2S Zr2 O1S' O1S 112.0(2) 11_556 .
O1S Zr2 O1S' O1S 180.0 13 .
O2S' Zr2 O1S' Zr1 -127.2(6) 11_556 .
O2S' Zr2 O1S' Zr1 -16.1(4) . .
O1S' Zr2 O1S' Zr1 -71.7(4) 13 .
O2 Zr2 O1S' Zr1 -157.39(14) 6_556 .
O2 Zr2 O1S' Zr1 14.1(8) 13 .
O2 Zr2 O1S' Zr1 145.8(4) 11_556 .
O2 Zr2 O1S' Zr1 70.9(4) . .
O2S Zr2 O1S' Zr1 -3.6(4) . .
O2S Zr2 O1S' Zr1 -139.7(5) 11_556 .
O1S Zr2 O1S' Zr1 108.3(4) . .
O1S Zr2 O1S' Zr1 -71.7(4) 13 .
O2S' Zr2 O1S' Zr1 16.1(4) 11_556 11_556
O2S' Zr2 O1S' Zr1 127.2(6) . 11_556
O1S' Zr2 O1S' Zr1 71.7(4) 13 11_556
O2 Zr2 O1S' Zr1 -14.1(8) 6_556 11_556
O2 Zr2 O1S' Zr1 157.39(14) 13 11_556
O2 Zr2 O1S' Zr1 -70.9(4) 11_556 11_556
O2 Zr2 O1S' Zr1 -145.8(4) . 11_556
O2S Zr2 O1S' Zr1 139.7(5) . 11_556
O2S Zr2 O1S' Zr1 3.6(4) 11_556 11_556
O1S Zr2 O1S' Zr1 -108.3(4) . 11_556
O1S Zr2 O1S' Zr1 71.7(4) 13 11_556
O2S' Zr2 O2 C1 -52.8(7) 11_556 .
O2S' Zr2 O2 C1 36.1(5) . .
O1S' Zr2 O2 C1 62.5(7) 13 .
O1S' Zr2 O2 C1 -26.0(5) . .
O2 Zr2 O2 C1 -175.1(5) 6_556 .
O2 Zr2 O2 C1 122.2(4) 13 .
O2 Zr2 O2 C1 -112.1(5) 11_556 .
O2S Zr2 O2 C1 45.1(5) . .
O2S Zr2 O2 C1 -75.9(6) 11_556 .
O1S Zr2 O2 C1 -35.4(5) . .
O1S Zr2 O2 C1 86.6(6) 13 .
O1S' Zr1 O1 C1 24.9(6) . .
O1S' Zr1 O1 C1 46.2(7) 5_566 .
O2S' Zr1 O1 C1 -37.5(6) . .
O2S' Zr1 O1 C1 -59.7(7) 3_565 .
O3S Zr1 O1 C1 119.6(6) . .
O3 Zr1 O1 C1 -128.8(6) . .
O2S Zr1 O1 C1 -83.6(7) 3_565 .
O2S Zr1 O1 C1 -48.8(6) . .
O1 Zr1 O1 C1 172.8(4) 14_565 .
O1S Zr1 O1 C1 68.6(6) 5_566 .
O1S Zr1 O1 C1 34.1(6) . .
O1S' Zr1 O3 C11 61.4(5) . .
O1S' Zr1 O3 C11 -61.4(5) 5_566 .
O2S' Zr1 O3 C11 31.2(3) . .
O2S' Zr1 O3 C11 -31.2(3) 3_565 .
O3S Zr1 O3 C11 180.000(1) . .
O2S Zr1 O3 C11 -39.1(3) 3_565 .
O2S Zr1 O3 C11 39.1(3) . .
O1 Zr1 O3 C11 112.73(10) . .
O1 Zr1 O3 C11 -112.73(10) 14_565 .
O1S Zr1 O3 C11 -85.7(5) 5_566 .
O1S Zr1 O3 C11 85.7(5) . .
Zr2 O2 C1 O1 -13.0(9) . .
Zr2 O2 C1 C2 164.7(3) . .
Zr1 O1 C1 O2 14.7(10) . .
Zr1 O1 C1 C2 -163.2(3) . .
O2 C1 C2 C7 -9.0(7) . .
O1 C1 C2 C7 169.1(4) . .
O2 C1 C2 C3 174.1(4) . .
O1 C1 C2 C3 -7.9(7) . .
C7 C2 C3 C4 0.00(3) . .
C1 C2 C3 C4 176.9(5) . .
C2 C3 C4 C5 0.00(3) . .
C3 C4 C5 C6 -0.01(6) . .
C3 C4 C5 C5 176.6(5) . 8_666
C7 C6 C5 C4 0.01(9) . .
C8 C6 C5 C4 -171.6(13) . .
C7 C6 C5 C5 -176.3(6) . 8_666
C8 C6 C5 C5 12.0(13) . 8_666
C3 C2 C7 C6 0.00(6) . .
C1 C2 C7 C6 -177.0(5) . .
C5 C6 C7 C2 -0.01(9) . .
C8 C6 C7 C2 172.2(12) . .
Zr1 O3 C11 O3 0.000(2) . 3_565
Zr1 O3 C11 C12 180.000(2) . .
O3 C11 C12 C13 180.0 3_565 .
O3 C11 C12 C13 0.000(1) . .
O3 C11 C12 C13 0.000(1) 3_565 3_565
O3 C11 C12 C13 180.0 . 3_565
C13 C12 C13 C13 0.000(1) 3_565 11_557
C11 C12 C13 C13 180.000(2) . 11_557

loop_
_platon_squeeze_void_nr
_platon_squeeze_void_average_x
_platon_squeeze_void_average_y
_platon_squeeze_void_average_z
_platon_squeeze_void_volume
_platon_squeeze_void_count_electrons
_platon_squeeze_void_content
1 -0.009 -0.011 -0.056 5656 1408 ' '
